data_4513732
loop_
_publ_author_name
'Liang, Zuozhong'
'Wang, Yuan'
'Wang, Wei'
'Han, Xianglong'
'Chen, Jian-Feng'
'Xue, Chunyu'
'Zhao, Hong'

_publ_section_title
;
 Structural Correspondence of the Oriented Attachment Growth Mechanism of
 Crystals of the Pharmaceutical Dirithromycin.
;
_journal_issue 51
_journal_name_full 'Langmuir : the ACS journal of surfaces and colloids'
_journal_page_first 13802
_journal_page_last 13812
_journal_paper_doi 10.1021/acs.langmuir.5b02901
_journal_volume 31
_journal_year 2015
_chemical_absolute_configuration unk
_chemical_formula_moiety 'C42 H78 N2 O14, C3 H7 N O'
_chemical_formula_sum 'C45 H85 N3 O15'
_chemical_formula_weight 908.16
_chemical_name_systematic
;
 ? 
;
_space_group_crystal_system monoclinic
_space_group_IT_number 4
_space_group_name_Hall 'P 2yb'
_space_group_name_H-M_alt 'P 1 21 1'
_symmetry_space_group_name_Hall 'P 2yb'
_symmetry_space_group_name_H-M 'P 1 21 1'
_atom_sites_solution_hydrogens geom
_atom_sites_solution_primary direct
_atom_sites_solution_secondary difmap
_audit_creation_date 2014-12-29
_audit_creation_method
;
  Olex2 1.1
  (compiled 2011.02.15 svn.r1672, GUI svn.r3494)
;
_cell_angle_alpha 90.00
_cell_angle_beta 94.890(8)
_cell_angle_gamma 90.00
_cell_formula_units_Z 2
_cell_length_a 14.3719(8)
_cell_length_b 11.6958(5)
_cell_length_c 14.695(3)
_cell_measurement_reflns_used 7769
_cell_measurement_temperature 100.3
_cell_measurement_theta_max 29.4909
_cell_measurement_theta_min 3.0468
_cell_volume 2461.1(5)
_computing_cell_refinement
;
CrysAlisPro, Agilent Technologies,
Version 1.171.35.11 (release 16-05-2011 CrysAlis171 .NET)
(compiled May 16 2011,17:55:39)
;
_computing_data_collection
;
CrysAlisPro, Agilent Technologies,
Version 1.171.35.11 (release 16-05-2011 CrysAlis171 .NET)
(compiled May 16 2011,17:55:39)
;
_computing_data_reduction
;
CrysAlisPro, Agilent Technologies,
Version 1.171.35.11 (release 16-05-2011 CrysAlis171 .NET)
(compiled May 16 2011,17:55:39)
;
_computing_molecular_graphics
;
O. V. Dolomanov, L. J. Bourhis, R. J. Gildea, J. A. K. Howard and H. Puschmann,
OLEX2: a complete structure solution, refinement and analysis program.
J. Appl. Cryst. (2009). 42, 339-341.
;
_computing_publication_material
;
O. V. Dolomanov, L. J. Bourhis, R. J. Gildea, J. A. K. Howard and H. Puschmann,
OLEX2: a complete structure solution, refinement and analysis program.
J. Appl. Cryst. (2009). 42, 339-341.
;
_computing_structure_refinement 'SHELXL-97 (Sheldrick, 1997)'
_computing_structure_solution 'A short history of SHELX (Sheldrick, 2007)/Bruker'
_diffrn_ambient_temperature 100.3
_diffrn_detector_area_resol_mean 16.0971
_diffrn_measured_fraction_theta_full 0.997
_diffrn_measured_fraction_theta_max 0.997
_diffrn_measurement_details
;
  1 omega  -29.00   56.00   1.0000   10.0000
omega____ theta____ kappa____ phi______ frames
    -      -13.4210   37.0000 -120.0000 85

  2 omega  -35.00   -8.00   1.0000   10.0000
omega____ theta____ kappa____ phi______ frames
    -      -13.4210  -37.0000  -30.0000 27

  3 omega  -15.00   17.00   1.0000   10.0000
omega____ theta____ kappa____ phi______ frames
    -      -13.4210 -105.0000  -68.0000 32

  4 omega    0.00   83.00   1.0000   10.0000
omega____ theta____ kappa____ phi______ frames
    -       18.5772   37.0000 -120.0000 83

  5 omega  -44.00  -17.00   1.0000   10.0000
omega____ theta____ kappa____ phi______ frames
    -       18.5772  -37.0000   60.0000 27

  6 omega    3.00   30.00   1.0000   10.0000
omega____ theta____ kappa____ phi______ frames
    -       18.5772  -37.0000   60.0000 27

  7 omega   -5.00   28.00   1.0000   10.0000
omega____ theta____ kappa____ phi______ frames
    -       18.5772  -77.0000   60.0000 33

  8 omega  -50.00   37.00   1.0000   10.0000
omega____ theta____ kappa____ phi______ frames
    -       18.5772  -37.0000  120.0000 87

  9 omega   16.00   88.00   1.0000   10.0000
omega____ theta____ kappa____ phi______ frames
    -       18.5772   37.0000  -60.0000 72
;
_diffrn_measurement_device_type 'Xcalibur, Eos, Gemini'
_diffrn_measurement_method '\w scans'
_diffrn_orient_matrix_UB_11 0.0028422000
_diffrn_orient_matrix_UB_12 0.0555125000
_diffrn_orient_matrix_UB_13 0.0192976000
_diffrn_orient_matrix_UB_21 0.0266739000
_diffrn_orient_matrix_UB_22 0.0186778000
_diffrn_orient_matrix_UB_23 -0.0355839000
_diffrn_orient_matrix_UB_31 -0.0415952000
_diffrn_orient_matrix_UB_32 0.0156086000
_diffrn_orient_matrix_UB_33 -0.0265476000
_diffrn_radiation_monochromator graphite
_diffrn_radiation_type 'Mo K\a'
_diffrn_radiation_wavelength 0.7107
_diffrn_reflns_av_R_equivalents 0.0416
_diffrn_reflns_av_unetI/netI 0.0571
_diffrn_reflns_limit_h_max 17
_diffrn_reflns_limit_h_min -17
_diffrn_reflns_limit_k_max 14
_diffrn_reflns_limit_k_min -14
_diffrn_reflns_limit_l_max 16
_diffrn_reflns_limit_l_min -18
_diffrn_reflns_number 23039
_diffrn_reflns_theta_full 26.00
_diffrn_reflns_theta_max 26.00
_diffrn_reflns_theta_min 3.06
_diffrn_source 'Enhance (Mo) X-ray Source'
_exptl_absorpt_coefficient_mu 0.091
_exptl_absorpt_correction_T_max 1.00000
_exptl_absorpt_correction_T_min 0.97120
_exptl_absorpt_correction_type multi-scan
_exptl_absorpt_process_details
;
CrysAlisPro, Agilent Technologies,
Version 1.171.35.11 (release 16-05-2011 CrysAlis171 .NET)
(compiled May 16 2011,17:55:39)
Empirical absorption correction using spherical harmonics,
 implemented in SCALE3 ABSPACK scaling algorithm.
;
_exptl_crystal_density_diffrn 1.225
_exptl_crystal_density_method 'not measured'
_exptl_crystal_F_000 992
_exptl_crystal_size_max 0.45
_exptl_crystal_size_mid 0.45
_exptl_crystal_size_min 0.40
_refine_diff_density_max 0.610
_refine_diff_density_min -0.266
_refine_diff_density_rms 0.043
_refine_ls_abs_structure_details 'Flack H D (1983), Acta Cryst. A39, 876-881'
_refine_ls_abs_structure_Flack -1.2(7)
_refine_ls_extinction_method none
_refine_ls_goodness_of_fit_ref 1.019
_refine_ls_hydrogen_treatment mixed
_refine_ls_matrix_type full
_refine_ls_number_parameters 588
_refine_ls_number_reflns 9659
_refine_ls_number_restraints 1
_refine_ls_restrained_S_all 1.019
_refine_ls_R_factor_all 0.0600
_refine_ls_R_factor_gt 0.0510
_refine_ls_shift/su_max 0.002
_refine_ls_shift/su_mean 0.000
_refine_ls_structure_factor_coef Fsqd
_refine_ls_weighting_details 'calc w=1/[\s^2^(Fo^2^)+(0.0522P)^2^+0.6900P] where P=(Fo^2^+2Fc^2^)/3'
_refine_ls_weighting_scheme calc
_refine_ls_wR_factor_gt 0.1134
_refine_ls_wR_factor_ref 0.1201
_reflns_number_gt 8421
_reflns_number_total 9659
_reflns_threshold_expression >2sigma(I)
_cod_data_source_file la5b02901_si_002.cif
_cod_data_source_block exp_2720
_cod_depositor_comments 'Adding full bibliography for 4513732.cif.'
_cod_database_code 4513732
_reflns_odcompleteness_completeness 99.76
_reflns_odcompleteness_iscentric 1
_reflns_odcompleteness_theta 26.32

loop_
_space_group_symop_id
_space_group_symop_operation_xyz
1 'x, y, z'
2 '-x, y+1/2, -z'

loop_
_atom_site_label
_atom_site_type_symbol
_atom_site_fract_x
_atom_site_fract_y
_atom_site_fract_z
_atom_site_U_iso_or_equiv
_atom_site_adp_type
_atom_site_occupancy
_atom_site_symmetry_multiplicity
_atom_site_calc_flag
_atom_site_refinement_flags
O13 O 0.56335(12) 0.54494(15) 0.26997(12) 0.0256(4) Uani 1 1 d .
O9 O 0.85990(12) 0.35944(16) 0.37895(12) 0.0277(4) Uani 1 1 d .
O12 O 0.52418(11) 0.36368(15) 0.30285(11) 0.0224(4) Uani 1 1 d .
O14 O 0.51080(13) 0.30740(14) 0.11302(12) 0.0261(4) Uani 1 1 d .
H14 H 0.5019 0.3087 0.0558 0.039 Uiso 1 1 calc R
O3 O 0.76801(11) -0.00660(14) 0.54659(11) 0.0215(4) Uani 1 1 d .
O2 O 0.84275(13) 0.04583(17) 0.78658(12) 0.0324(4) Uani 1 1 d .
H2 H 0.8737 -0.0151 0.7858 0.049 Uiso 1 1 calc R
O1 O 0.87918(11) 0.22124(15) 0.68302(12) 0.0240(4) Uani 1 1 d .
O8 O 0.74893(11) 0.23100(14) 0.31199(11) 0.0219(4) Uani 1 1 d .
O5 O 0.50874(12) 0.48999(15) 0.45677(12) 0.0244(4) Uani 1 1 d .
H5 H 0.5090 0.5094 0.4018 0.037 Uiso 1 1 calc R
N2 N 0.49781(17) 0.4803(2) -0.01148(15) 0.0305(5) Uani 1 1 d .
C30 C 0.90355(18) 0.4614(2) 0.24541(19) 0.0293(6) Uani 1 1 d .
H30 H 0.9699 0.4549 0.2716 0.035 Uiso 1 1 calc R
O10 O 0.78932(11) 0.37393(15) 0.14613(12) 0.0273(4) Uani 1 1 d .
O11 O 0.89622(16) 0.56571(17) 0.19627(15) 0.0429(5) Uani 1 1 d .
H11 H 0.8469 0.5656 0.1612 0.064 Uiso 1 1 calc R
C35 C 0.56523(17) 0.4299(2) 0.23834(16) 0.0214(5) Uani 1 1 d .
H35 H 0.6309 0.4046 0.2326 0.026 Uiso 1 1 calc R
O6 O 1.01443(13) 0.41635(17) 0.74461(13) 0.0362(5) Uani 1 1 d .
O4 O 0.88947(12) 0.04220(17) 0.46853(13) 0.0346(5) Uani 1 1 d .
C7 C 0.82900(17) -0.0165(2) 0.63051(17) 0.0227(5) Uani 1 1 d .
H7 H 0.8917 0.0156 0.6201 0.027 Uiso 1 1 calc R
C16 C 0.58242(16) 0.3315(2) 0.38411(16) 0.0206(5) Uani 1 1 d .
H16 H 0.6426 0.3746 0.3850 0.025 Uiso 1 1 calc R
C38 C 0.54443(18) 0.6252(2) 0.11696(17) 0.0254(6) Uani 1 1 d .
H38A H 0.5722 0.6782 0.0743 0.030 Uiso 1 1 calc R
H38B H 0.4794 0.6496 0.1234 0.030 Uiso 1 1 calc R
C4 C 0.78438(16) 0.1837(2) 0.67059(17) 0.0224(5) Uani 1 1 d .
H4 H 0.7653 0.1845 0.6036 0.027 Uiso 1 1 calc R
C31 C 0.84345(18) 0.4619(2) 0.32558(18) 0.0272(6) Uani 1 1 d .
H31 H 0.7761 0.4659 0.3024 0.033 Uiso 1 1 calc R
C37 C 0.54550(17) 0.5033(2) 0.07981(16) 0.0221(5) Uani 1 1 d .
H37 H 0.6126 0.4829 0.0761 0.027 Uiso 1 1 calc R
C39 C 0.60069(19) 0.6277(2) 0.20979(18) 0.0274(6) Uani 1 1 d .
H39 H 0.6671 0.6076 0.2015 0.033 Uiso 1 1 calc R
C14 C 0.60441(16) 0.2009(2) 0.38198(17) 0.0219(5) Uani 1 1 d .
H14A H 0.5813 0.1673 0.4384 0.026 Uiso 1 1 calc R
C29 C 0.88388(17) 0.3575(3) 0.18460(19) 0.0287(6) Uani 1 1 d .
C33 C 0.8665(2) 0.5605(3) 0.3908(2) 0.0364(7) Uani 1 1 d .
H33A H 0.8268 0.5562 0.4418 0.055 Uiso 1 1 calc R
H33B H 0.8554 0.6331 0.3585 0.055 Uiso 1 1 calc R
H33C H 0.9323 0.5558 0.4145 0.055 Uiso 1 1 calc R
C11 C 0.73182(18) 0.0466(2) 0.39443(17) 0.0239(5) Uani 1 1 d .
H11A H 0.6739 0.0061 0.4099 0.029 Uiso 1 1 calc R
C36 C 0.50773(17) 0.4202(2) 0.14731(17) 0.0222(5) Uani 1 1 d .
H36 H 0.4415 0.4406 0.1558 0.027 Uiso 1 1 calc R
C5 C 0.78471(17) 0.0569(2) 0.70270(17) 0.0244(5) Uani 1 1 d .
C10 C 0.80615(17) 0.0270(2) 0.47137(17) 0.0228(5) Uani 1 1 d .
C15 C 0.55155(19) 0.1395(2) 0.30054(18) 0.0283(6) Uani 1 1 d .
H15A H 0.4849 0.1582 0.2988 0.042 Uiso 1 1 calc R
H15B H 0.5599 0.0567 0.3073 0.042 Uiso 1 1 calc R
H15C H 0.5762 0.1647 0.2437 0.042 Uiso 1 1 calc R
C19 C 0.58832(16) 0.3541(2) 0.55868(16) 0.0232(5) Uani 1 1 d .
H19A H 0.5506 0.3838 0.6068 0.028 Uiso 1 1 calc R
H19B H 0.5954 0.2708 0.5691 0.028 Uiso 1 1 calc R
C2 C 0.72134(17) 0.2682(2) 0.71632(16) 0.0237(5) Uani 1 1 d .
H2A H 0.6552 0.2428 0.7030 0.028 Uiso 1 1 calc R
C27 C 0.84647(17) 0.2549(2) 0.33131(18) 0.0246(6) Uani 1 1 d .
H27 H 0.8736 0.1928 0.3721 0.029 Uiso 1 1 calc R
C13 C 0.70938(17) 0.1789(2) 0.38764(16) 0.0199(5) Uani 1 1 d .
H13 H 0.7379 0.2160 0.4447 0.024 Uiso 1 1 calc R
C12 C 0.7625(2) -0.0057(2) 0.30680(18) 0.0323(6) Uani 1 1 d .
H12A H 0.8234 0.0257 0.2945 0.048 Uiso 1 1 calc R
H12B H 0.7165 0.0125 0.2558 0.048 Uiso 1 1 calc R
H12C H 0.7674 -0.0889 0.3138 0.048 Uiso 1 1 calc R
C28 C 0.89527(17) 0.2513(2) 0.24411(18) 0.0261(6) Uani 1 1 d .
H28A H 0.8713 0.1847 0.2076 0.031 Uiso 1 1 calc R
H28B H 0.9628 0.2386 0.2603 0.031 Uiso 1 1 calc R
C9 C 0.8892(2) -0.2103(2) 0.5836(2) 0.0333(7) Uani 1 1 d .
H9A H 0.8520 -0.2079 0.5246 0.050 Uiso 1 1 calc R
H9B H 0.8969 -0.2899 0.6037 0.050 Uiso 1 1 calc R
H9C H 0.9507 -0.1764 0.5772 0.050 Uiso 1 1 calc R
N1 N 0.83113(14) 0.41870(18) 0.67356(15) 0.0256(5) Uani 1 1 d .
H1 H 0.8560 0.4315 0.7294 0.031 Uiso 1 1 d R
C8 C 0.83953(17) -0.1428(2) 0.65413(18) 0.0268(6) Uani 1 1 d .
H8A H 0.7768 -0.1762 0.6589 0.032 Uiso 1 1 calc R
H8B H 0.8752 -0.1504 0.7145 0.032 Uiso 1 1 calc R
C18 C 0.43823(17) 0.3059(2) 0.46918(18) 0.0257(6) Uani 1 1 d .
H18A H 0.4019 0.3404 0.5155 0.039 Uiso 1 1 calc R
H18B H 0.4512 0.2256 0.4848 0.039 Uiso 1 1 calc R
H18C H 0.4026 0.3102 0.4094 0.039 Uiso 1 1 calc R
C21 C 0.68528(18) 0.5370(2) 0.55921(19) 0.0270(6) Uani 1 1 d .
H21A H 0.6703 0.5536 0.4942 0.041 Uiso 1 1 calc R
H21B H 0.7470 0.5680 0.5790 0.041 Uiso 1 1 calc R
H21C H 0.6383 0.5722 0.5948 0.041 Uiso 1 1 calc R
C6 C 0.68771(18) 0.0164(2) 0.71747(19) 0.0304(6) Uani 1 1 d .
H6A H 0.6902 -0.0635 0.7376 0.046 Uiso 1 1 calc R
H6B H 0.6479 0.0226 0.6602 0.046 Uiso 1 1 calc R
H6C H 0.6620 0.0637 0.7643 0.046 Uiso 1 1 calc R
C20 C 0.68555(17) 0.4076(2) 0.57412(16) 0.0214(5) Uani 1 1 d .
H20 H 0.7262 0.3723 0.5299 0.026 Uiso 1 1 calc R
O7 O 1.03755(16) 0.4866(2) 0.92842(15) 0.0512(6) Uani 1 1 d .
C22 C 0.88959(17) 0.3323(2) 0.64056(18) 0.0253(6) Uani 1 1 d .
H22 H 0.8741 0.3241 0.5732 0.030 Uiso 1 1 calc R
C1 C 0.73187(17) 0.3871(2) 0.67196(17) 0.0235(6) Uani 1 1 d .
H1A H 0.7028 0.4432 0.7123 0.028 Uiso 1 1 calc R
C17 C 0.53045(16) 0.3706(2) 0.46581(16) 0.0216(5) Uani 1 1 d .
C32 C 0.95038(19) 0.3508(3) 0.1092(2) 0.0374(7) Uani 1 1 d .
H32A H 0.9350 0.4112 0.0642 0.056 Uiso 1 1 calc R
H32B H 0.9441 0.2760 0.0792 0.056 Uiso 1 1 calc R
H32C H 1.0148 0.3608 0.1357 0.056 Uiso 1 1 calc R
C3 C 0.7416(2) 0.2763(3) 0.82090(17) 0.0327(6) Uani 1 1 d .
H3A H 0.7351 0.2005 0.8480 0.049 Uiso 1 1 calc R
H3B H 0.6973 0.3292 0.8456 0.049 Uiso 1 1 calc R
H3C H 0.8054 0.3043 0.8356 0.049 Uiso 1 1 calc R
C23 C 0.99099(17) 0.3676(3) 0.65735(19) 0.0307(6) Uani 1 1 d .
H23A H 1.0308 0.2996 0.6504 0.037 Uiso 1 1 calc R
H23B H 1.0053 0.4237 0.6100 0.037 Uiso 1 1 calc R
C40 C 0.5983(3) 0.7413(3) 0.2570(2) 0.0446(8) Uani 1 1 d .
H40A H 0.5336 0.7603 0.2675 0.067 Uiso 1 1 calc R
H40B H 0.6236 0.8003 0.2187 0.067 Uiso 1 1 calc R
H40C H 0.6360 0.7374 0.3157 0.067 Uiso 1 1 calc R
C41 C 0.4034(2) 0.5270(3) -0.0247(2) 0.0403(7) Uani 1 1 d .
H41A H 0.3690 0.5072 0.0279 0.060 Uiso 1 1 calc R
H41B H 0.3713 0.4946 -0.0803 0.060 Uiso 1 1 calc R
H41C H 0.4066 0.6103 -0.0305 0.060 Uiso 1 1 calc R
C34 C 0.75133(19) 0.2855(3) 0.0884(2) 0.0340(7) Uani 1 1 d .
H34A H 0.7913 0.2735 0.0384 0.051 Uiso 1 1 calc R
H34B H 0.6885 0.3073 0.0631 0.051 Uiso 1 1 calc R
H34C H 0.7479 0.2148 0.1237 0.051 Uiso 1 1 calc R
C24 C 1.0340(2) 0.3384(3) 0.8157(2) 0.0462(8) Uani 1 1 d .
H24A H 1.0698 0.2730 0.7940 0.055 Uiso 1 1 calc R
H24B H 0.9750 0.3089 0.8371 0.055 Uiso 1 1 calc R
C42 C 0.5535(2) 0.5146(3) -0.08547(19) 0.0387(7) Uani 1 1 d .
H42A H 0.5590 0.5981 -0.0863 0.058 Uiso 1 1 calc R
H42B H 0.5230 0.4882 -0.1439 0.058 Uiso 1 1 calc R
H42C H 0.6158 0.4805 -0.0759 0.058 Uiso 1 1 calc R
C25 C 1.0908(2) 0.3992(3) 0.8937(2) 0.0467(9) Uani 1 1 d .
H25A H 1.1097 0.3438 0.9427 0.056 Uiso 1 1 calc R
H25B H 1.1482 0.4319 0.8712 0.056 Uiso 1 1 calc R
C43 C 0.8009(2) 0.6172(3) -0.0074(2) 0.0391(7) Uani 1 1 d .
H43 H 0.8400 0.5516 -0.0029 0.047 Uiso 1 1 calc R
N3 N 0.79130(16) 0.67107(19) -0.08782(17) 0.0324(5) Uani 1 1 d .
O15 O 0.76323(17) 0.6451(2) 0.06141(17) 0.0580(7) Uani 1 1 d .
C45 C 0.8401(2) 0.6326(3) -0.1638(2) 0.0407(7) Uani 1 1 d .
H45A H 0.8798 0.6945 -0.1836 0.061 Uiso 1 1 calc R
H45B H 0.7948 0.6107 -0.2144 0.061 Uiso 1 1 calc R
H45C H 0.8791 0.5665 -0.1451 0.061 Uiso 1 1 calc R
C44 C 0.7321(2) 0.7711(3) -0.1014(2) 0.0479(8) Uani 1 1 d .
H44A H 0.6785 0.7529 -0.1447 0.072 Uiso 1 1 calc R
H44B H 0.7679 0.8337 -0.1259 0.072 Uiso 1 1 calc R
H44C H 0.7101 0.7945 -0.0429 0.072 Uiso 1 1 calc R
C26 C 1.0885(3) 0.5458(3) 1.0021(2) 0.0623(11) Uani 1 1 d .
H26A H 1.1421 0.5849 0.9793 0.093 Uiso 1 1 calc R
H26B H 1.1106 0.4908 1.0495 0.093 Uiso 1 1 calc R
H26C H 1.0477 0.6020 1.0280 0.093 Uiso 1 1 calc R

loop_
_atom_site_aniso_label
_atom_site_aniso_U_11
_atom_site_aniso_U_22
_atom_site_aniso_U_33
_atom_site_aniso_U_23
_atom_site_aniso_U_13
_atom_site_aniso_U_12
O13 0.0323(9) 0.0244(9) 0.0205(9) 0.0016(8) 0.0049(7) -0.0068(8)
O9 0.0299(9) 0.0273(9) 0.0248(10) 0.0037(8) -0.0035(7) -0.0094(8)
O12 0.0210(8) 0.0292(9) 0.0161(9) 0.0070(7) -0.0039(7) -0.0026(8)
O14 0.0332(10) 0.0218(9) 0.0225(10) -0.0004(7) -0.0026(8) -0.0032(8)
O3 0.0189(8) 0.0258(9) 0.0192(9) -0.0010(7) -0.0017(7) -0.0031(7)
O2 0.0395(11) 0.0346(10) 0.0208(10) 0.0044(8) -0.0099(8) 0.0119(9)
O1 0.0218(9) 0.0252(9) 0.0245(10) -0.0015(7) -0.0009(7) 0.0030(7)
O8 0.0220(8) 0.0238(9) 0.0193(9) 0.0040(7) -0.0013(7) -0.0045(7)
O5 0.0265(9) 0.0252(9) 0.0207(9) 0.0054(7) -0.0018(7) 0.0045(7)
N2 0.0441(13) 0.0290(12) 0.0172(11) 0.0034(10) -0.0050(9) 0.0034(11)
C30 0.0255(13) 0.0285(14) 0.0329(15) 0.0094(12) -0.0036(11) -0.0051(11)
O10 0.0249(9) 0.0288(10) 0.0276(10) -0.0005(8) -0.0016(7) 0.0005(8)
O11 0.0546(13) 0.0321(11) 0.0410(13) 0.0114(9) -0.0018(10) -0.0141(10)
C35 0.0215(12) 0.0221(13) 0.0204(13) 0.0041(10) 0.0015(10) -0.0028(10)
O6 0.0339(10) 0.0409(11) 0.0317(11) -0.0056(9) -0.0101(8) 0.0024(9)
O4 0.0253(10) 0.0417(11) 0.0377(11) 0.0132(9) 0.0078(8) 0.0077(9)
C7 0.0198(12) 0.0261(13) 0.0212(13) 0.0011(10) -0.0044(10) 0.0030(10)
C16 0.0200(12) 0.0235(13) 0.0169(12) 0.0046(10) -0.0061(10) -0.0036(10)
C38 0.0323(14) 0.0218(13) 0.0221(14) 0.0032(11) 0.0025(11) 0.0004(11)
C4 0.0221(12) 0.0300(14) 0.0144(12) -0.0009(10) -0.0026(10) 0.0016(11)
C31 0.0258(13) 0.0260(13) 0.0291(15) 0.0025(11) -0.0022(11) -0.0065(11)
C37 0.0266(13) 0.0227(13) 0.0166(12) 0.0049(10) -0.0001(10) 0.0020(10)
C39 0.0328(14) 0.0246(13) 0.0252(14) 0.0054(11) 0.0036(11) -0.0066(11)
C14 0.0253(12) 0.0211(12) 0.0186(13) 0.0019(10) -0.0020(10) -0.0042(10)
C29 0.0228(12) 0.0322(14) 0.0308(15) 0.0061(12) 0.0001(11) -0.0027(12)
C33 0.0348(15) 0.0353(16) 0.0391(17) -0.0054(13) 0.0040(13) -0.0120(13)
C11 0.0336(13) 0.0192(12) 0.0185(13) -0.0020(10) 0.0006(10) -0.0047(11)
C36 0.0237(12) 0.0197(12) 0.0226(13) 0.0017(10) -0.0017(10) 0.0008(10)
C5 0.0255(13) 0.0292(14) 0.0172(12) 0.0018(11) -0.0050(10) 0.0037(11)
C10 0.0277(14) 0.0146(12) 0.0267(14) 0.0004(10) 0.0051(11) 0.0011(10)
C15 0.0329(14) 0.0281(14) 0.0225(14) 0.0013(11) -0.0054(11) -0.0066(12)
C19 0.0258(12) 0.0241(13) 0.0194(13) 0.0020(11) 0.0007(10) 0.0031(11)
C2 0.0229(12) 0.0312(14) 0.0162(12) 0.0003(11) -0.0018(10) 0.0037(11)
C27 0.0199(13) 0.0245(13) 0.0284(14) 0.0030(11) -0.0032(11) -0.0049(10)
C13 0.0256(12) 0.0207(12) 0.0125(12) 0.0013(9) -0.0034(9) -0.0035(10)
C12 0.0436(16) 0.0259(14) 0.0278(15) -0.0059(12) 0.0053(12) -0.0022(12)
C28 0.0187(12) 0.0296(14) 0.0297(14) 0.0020(11) 0.0001(10) -0.0001(11)
C9 0.0329(15) 0.0244(14) 0.0407(17) -0.0016(12) -0.0084(12) 0.0016(12)
N1 0.0257(11) 0.0277(11) 0.0222(11) -0.0073(9) -0.0059(9) 0.0016(9)
C8 0.0238(12) 0.0248(13) 0.0304(14) 0.0030(12) -0.0062(11) 0.0000(11)
C18 0.0190(12) 0.0337(15) 0.0240(14) 0.0039(11) -0.0001(10) -0.0011(11)
C21 0.0275(13) 0.0245(13) 0.0280(14) 0.0005(11) -0.0043(11) 0.0000(11)
C6 0.0328(14) 0.0311(15) 0.0279(15) 0.0078(12) 0.0059(12) 0.0049(12)
C20 0.0243(12) 0.0236(12) 0.0154(12) -0.0023(10) -0.0030(10) 0.0027(10)
O7 0.0638(15) 0.0583(15) 0.0293(12) -0.0032(11) -0.0084(10) -0.0030(13)
C22 0.0266(13) 0.0250(13) 0.0237(14) -0.0019(10) -0.0011(11) -0.0007(11)
C1 0.0268(12) 0.0265(14) 0.0165(12) -0.0040(10) -0.0025(10) 0.0043(10)
C17 0.0204(11) 0.0236(12) 0.0201(13) 0.0027(11) -0.0020(10) 0.0001(10)
C32 0.0306(14) 0.0477(18) 0.0340(16) 0.0092(14) 0.0039(12) -0.0035(14)
C3 0.0364(15) 0.0437(16) 0.0175(13) 0.0002(12) -0.0008(11) 0.0128(13)
C23 0.0251(12) 0.0346(15) 0.0317(15) -0.0075(13) -0.0017(11) 0.0001(12)
C40 0.071(2) 0.0324(16) 0.0303(17) -0.0001(13) 0.0054(15) -0.0176(15)
C41 0.0427(17) 0.0414(17) 0.0335(17) 0.0085(14) -0.0152(13) -0.0002(14)
C34 0.0298(14) 0.0385(16) 0.0321(16) -0.0074(13) -0.0059(12) 0.0036(13)
C24 0.0516(19) 0.0424(19) 0.0438(19) 0.0046(15) -0.0009(15) 0.0019(15)
C42 0.061(2) 0.0348(16) 0.0198(14) 0.0036(12) 0.0019(13) 0.0072(14)
C25 0.0346(16) 0.067(2) 0.0362(18) 0.0143(16) -0.0106(14) -0.0013(16)
C43 0.0380(16) 0.0311(16) 0.047(2) 0.0136(14) 0.0003(14) 0.0028(13)
N3 0.0340(12) 0.0273(12) 0.0356(14) 0.0081(10) 0.0010(10) 0.0041(10)
O15 0.0592(15) 0.0705(17) 0.0470(15) 0.0270(13) 0.0214(12) 0.0106(13)
C45 0.0518(18) 0.0332(16) 0.0356(17) -0.0044(14) -0.0047(14) 0.0056(14)
C44 0.0477(18) 0.0483(19) 0.049(2) 0.0162(16) 0.0084(16) 0.0140(15)
C26 0.089(3) 0.061(2) 0.0347(19) 0.0075(17) -0.0097(18) -0.037(2)

loop_
_atom_type_symbol
_atom_type_description
_atom_type_scat_dispersion_real
_atom_type_scat_dispersion_imag
_atom_type_scat_source
C C 0.0033 0.0016 'International Tables Vol C Tables 4.2.6.8 and 6.1.1.4'
H H 0.0000 0.0000 'International Tables Vol C Tables 4.2.6.8 and 6.1.1.4'
N N 0.0061 0.0033 'International Tables Vol C Tables 4.2.6.8 and 6.1.1.4'
O O 0.0106 0.0060 'International Tables Vol C Tables 4.2.6.8 and 6.1.1.4'

loop_
_geom_angle_atom_site_label_1
_geom_angle_atom_site_label_2
_geom_angle_atom_site_label_3
_geom_angle
C35 O13 C39 114.51(19)
C27 O9 C31 116.14(18)
C35 O12 C16 117.18(17)
C36 O14 H14 109.5
C10 O3 C7 117.72(18)
C5 O2 H2 109.5
C4 O1 C22 110.60(18)
C13 O8 C27 112.13(17)
C17 O5 H5 109.5
C41 N2 C37 114.0(2)
C41 N2 C42 111.1(2)
C42 N2 C37 112.6(2)
O11 C30 H30 106.8
O11 C30 C31 111.7(2)
O11 C30 C29 112.7(2)
C31 C30 H30 106.8
C31 C30 C29 111.7(2)
C29 C30 H30 106.8
C34 O10 C29 116.1(2)
C30 O11 H11 109.5
O13 C35 H35 110.6
O13 C35 C36 109.52(19)
O12 C35 O13 106.38(19)
O12 C35 H35 110.6
O12 C35 C36 109.17(19)
C36 C35 H35 110.6
C24 O6 C23 115.5(2)
O3 C7 H7 109.0
O3 C7 C5 106.52(18)
O3 C7 C8 108.2(2)
C5 C7 H7 109.0
C8 C7 H7 109.0
C8 C7 C5 114.9(2)
O12 C16 H16 108.5
O12 C16 C14 109.97(19)
O12 C16 C17 106.35(18)
C14 C16 H16 108.5
C17 C16 H16 108.5
C17 C16 C14 114.8(2)
H38A C38 H38B 108.4
C37 C38 H38A 110.0
C37 C38 H38B 110.0
C39 C38 H38A 110.0
C39 C38 H38B 110.0
C39 C38 C37 108.5(2)
O1 C4 H4 107.6
O1 C4 C5 106.03(19)
O1 C4 C2 109.8(2)
C5 C4 H4 107.6
C2 C4 H4 107.6
C2 C4 C5 117.9(2)
O9 C31 C30 109.9(2)
O9 C31 H31 109.5
O9 C31 C33 105.7(2)
C30 C31 H31 109.5
C33 C31 C30 112.6(2)
C33 C31 H31 109.5
N2 C37 C38 118.5(2)
N2 C37 H37 106.4
N2 C37 C36 108.2(2)
C38 C37 H37 106.4
C36 C37 C38 110.4(2)
C36 C37 H37 106.4
O13 C39 C38 109.8(2)
O13 C39 H39 109.0
O13 C39 C40 106.6(2)
C38 C39 H39 109.0
C40 C39 C38 113.5(2)
C40 C39 H39 109.0
C16 C14 H14A 106.6
C15 C14 C16 112.6(2)
C15 C14 H14A 106.6
C13 C14 C16 111.39(19)
C13 C14 H14A 106.6
C13 C14 C15 112.6(2)
C30 C29 C28 108.0(2)
C30 C29 C32 111.8(2)
O10 C29 C30 104.3(2)
O10 C29 C28 112.7(2)
O10 C29 C32 110.5(2)
C28 C29 C32 109.4(2)
C31 C33 H33A 109.5
C31 C33 H33B 109.5
C31 C33 H33C 109.5
H33A C33 H33B 109.5
H33A C33 H33C 109.5
H33B C33 H33C 109.5
C10 C11 H11A 108.0
C10 C11 C13 108.91(19)
C10 C11 C12 109.6(2)
C13 C11 H11A 108.0
C12 C11 H11A 108.0
C12 C11 C13 114.3(2)
O14 C36 C35 110.6(2)
O14 C36 C37 109.9(2)
O14 C36 H36 109.0
C35 C36 C37 109.26(19)
C35 C36 H36 109.0
C37 C36 H36 109.0
O2 C5 C7 107.29(19)
O2 C5 C4 109.4(2)
O2 C5 C6 109.0(2)
C7 C5 C4 108.2(2)
C6 C5 C7 111.4(2)
C6 C5 C4 111.4(2)
O3 C10 C11 110.6(2)
O4 C10 O3 123.2(2)
O4 C10 C11 126.2(2)
C14 C15 H15A 109.5
C14 C15 H15B 109.5
C14 C15 H15C 109.5
H15A C15 H15B 109.5
H15A C15 H15C 109.5
H15B C15 H15C 109.5
H19A C19 H19B 106.9
C20 C19 H19A 107.4
C20 C19 H19B 107.4
C20 C19 C17 119.6(2)
C17 C19 H19A 107.4
C17 C19 H19B 107.4
C4 C2 H2A 108.0
C4 C2 C1 108.2(2)
C4 C2 C3 114.0(2)
C1 C2 H2A 108.0
C3 C2 H2A 108.0
C3 C2 C1 110.3(2)
O9 C27 O8 110.9(2)
O9 C27 H27 107.6
O9 C27 C28 113.0(2)
O8 C27 H27 107.6
O8 C27 C28 110.0(2)
C28 C27 H27 107.6
O8 C13 C14 110.07(18)
O8 C13 C11 112.0(2)
O8 C13 H13 107.8
C14 C13 C11 111.32(19)
C14 C13 H13 107.8
C11 C13 H13 107.8
C11 C12 H12A 109.5
C11 C12 H12B 109.5
C11 C12 H12C 109.5
H12A C12 H12B 109.5
H12A C12 H12C 109.5
H12B C12 H12C 109.5
C29 C28 H28A 108.4
C29 C28 H28B 108.4
C27 C28 C29 115.4(2)
C27 C28 H28A 108.4
C27 C28 H28B 108.4
H28A C28 H28B 107.5
H9A C9 H9B 109.5
H9A C9 H9C 109.5
H9B C9 H9C 109.5
C8 C9 H9A 109.5
C8 C9 H9B 109.5
C8 C9 H9C 109.5
C22 N1 H1 103.5
C22 N1 C1 114.53(19)
C1 N1 H1 111.9
C7 C8 C9 113.0(2)
C7 C8 H8A 109.0
C7 C8 H8B 109.0
C9 C8 H8A 109.0
C9 C8 H8B 109.0
H8A C8 H8B 107.8
H18A C18 H18B 109.5
H18A C18 H18C 109.5
H18B C18 H18C 109.5
C17 C18 H18A 109.5
C17 C18 H18B 109.5
C17 C18 H18C 109.5
H21A C21 H21B 109.5
H21A C21 H21C 109.5
H21B C21 H21C 109.5
C20 C21 H21A 109.5
C20 C21 H21B 109.5
C20 C21 H21C 109.5
C5 C6 H6A 109.5
C5 C6 H6B 109.5
C5 C6 H6C 109.5
H6A C6 H6B 109.5
H6A C6 H6C 109.5
H6B C6 H6C 109.5
C19 C20 H20 108.1
C19 C20 C1 112.9(2)
C21 C20 C19 113.1(2)
C21 C20 H20 108.1
C21 C20 C1 106.4(2)
C1 C20 H20 108.1
C25 O7 C26 111.6(3)
O1 C22 H22 108.5
O1 C22 C23 107.8(2)
N1 C22 O1 113.7(2)
N1 C22 H22 108.5
N1 C22 C23 109.8(2)
C23 C22 H22 108.5
C2 C1 C20 118.7(2)
C2 C1 H1A 106.2
N1 C1 C2 110.4(2)
N1 C1 C20 108.3(2)
N1 C1 H1A 106.2
C20 C1 H1A 106.2
O5 C17 C16 109.50(19)
O5 C17 C19 107.4(2)
O5 C17 C18 107.59(19)
C16 C17 C19 113.02(19)
C18 C17 C16 111.0(2)
C18 C17 C19 108.1(2)
C29 C32 H32A 109.5
C29 C32 H32B 109.5
C29 C32 H32C 109.5
H32A C32 H32B 109.5
H32A C32 H32C 109.5
H32B C32 H32C 109.5
C2 C3 H3A 109.5
C2 C3 H3B 109.5
C2 C3 H3C 109.5
H3A C3 H3B 109.5
H3A C3 H3C 109.5
H3B C3 H3C 109.5
O6 C23 C22 114.1(2)
O6 C23 H23A 108.7
O6 C23 H23B 108.7
C22 C23 H23A 108.7
C22 C23 H23B 108.7
H23A C23 H23B 107.6
C39 C40 H40A 109.5
C39 C40 H40B 109.5
C39 C40 H40C 109.5
H40A C40 H40B 109.5
H40A C40 H40C 109.5
H40B C40 H40C 109.5
N2 C41 H41A 109.5
N2 C41 H41B 109.5
N2 C41 H41C 109.5
H41A C41 H41B 109.5
H41A C41 H41C 109.5
H41B C41 H41C 109.5
O10 C34 H34A 109.5
O10 C34 H34B 109.5
O10 C34 H34C 109.5
H34A C34 H34B 109.5
H34A C34 H34C 109.5
H34B C34 H34C 109.5
O6 C24 H24A 110.0
O6 C24 H24B 110.0
O6 C24 C25 108.6(3)
H24A C24 H24B 108.4
C25 C24 H24A 110.0
C25 C24 H24B 110.0
N2 C42 H42A 109.5
N2 C42 H42B 109.5
N2 C42 H42C 109.5
H42A C42 H42B 109.5
H42A C42 H42C 109.5
H42B C42 H42C 109.5
O7 C25 C24 109.9(2)
O7 C25 H25A 109.7
O7 C25 H25B 109.7
C24 C25 H25A 109.7
C24 C25 H25B 109.7
H25A C25 H25B 108.2
N3 C43 H43 117.2
O15 C43 H43 117.2
O15 C43 N3 125.6(3)
C43 N3 C45 121.2(3)
C43 N3 C44 121.2(3)
C45 N3 C44 117.6(2)
N3 C45 H45A 109.5
N3 C45 H45B 109.5
N3 C45 H45C 109.5
H45A C45 H45B 109.5
H45A C45 H45C 109.5
H45B C45 H45C 109.5
N3 C44 H44A 109.5
N3 C44 H44B 109.5
N3 C44 H44C 109.5
H44A C44 H44B 109.5
H44A C44 H44C 109.5
H44B C44 H44C 109.5
O7 C26 H26A 109.5
O7 C26 H26B 109.5
O7 C26 H26C 109.5
H26A C26 H26B 109.5
H26A C26 H26C 109.5
H26B C26 H26C 109.5

loop_
_geom_bond_atom_site_label_1
_geom_bond_atom_site_label_2
_geom_bond_distance
O13 C35 1.425(3)
O13 C39 1.445(3)
O9 C31 1.441(3)
O9 C27 1.414(3)
O12 C35 1.393(3)
O12 C16 1.448(3)
O14 H14 0.8400
O14 C36 1.415(3)
O3 C7 1.455(3)
O3 C10 1.334(3)
O2 H2 0.8400
O2 C5 1.434(3)
O1 C4 1.428(3)
O1 C22 1.455(3)
O8 C27 1.434(3)
O8 C13 1.428(3)
O5 H5 0.8400
O5 C17 1.435(3)
N2 C37 1.478(3)
N2 C41 1.459(4)
N2 C42 1.460(4)
C30 H30 1.0000
C30 O11 1.417(3)
C30 C31 1.519(4)
C30 C29 1.520(4)
O10 C29 1.440(3)
O10 C34 1.417(3)
O11 H11 0.8400
C35 H35 1.0000
C35 C36 1.515(3)
O6 C23 1.417(3)
O6 C24 1.396(4)
O4 C10 1.215(3)
C7 H7 1.0000
C7 C5 1.543(4)
C7 C8 1.522(4)
C16 H16 1.0000
C16 C14 1.561(3)
C16 C17 1.537(3)
C38 H38A 0.9900
C38 H38B 0.9900
C38 C37 1.526(3)
C38 C39 1.526(4)
C4 H4 1.0000
C4 C5 1.556(4)
C4 C2 1.534(3)
C31 H31 1.0000
C31 C33 1.518(4)
C37 H37 1.0000
C37 C36 1.522(3)
C39 H39 1.0000
C39 C40 1.500(4)
C14 H14A 1.0000
C14 C15 1.539(3)
C14 C13 1.526(3)
C29 C28 1.521(4)
C29 C32 1.526(4)
C33 H33A 0.9800
C33 H33B 0.9800
C33 H33C 0.9800
C11 H11A 1.0000
C11 C10 1.505(4)
C11 C13 1.582(3)
C11 C12 1.525(4)
C36 H36 1.0000
C5 C6 1.505(4)
C15 H15A 0.9800
C15 H15B 0.9800
C15 H15C 0.9800
C19 H19A 0.9900
C19 H19B 0.9900
C19 C20 1.531(3)
C19 C17 1.549(3)
C2 H2A 1.0000
C2 C1 1.548(4)
C2 C3 1.543(3)
C27 H27 1.0000
C27 C28 1.513(4)
C13 H13 1.0000
C12 H12A 0.9800
C12 H12B 0.9800
C12 H12C 0.9800
C28 H28A 0.9900
C28 H28B 0.9900
C9 H9A 0.9800
C9 H9B 0.9800
C9 H9C 0.9800
C9 C8 1.528(4)
N1 H1 0.8794
N1 C22 1.425(3)
N1 C1 1.472(3)
C8 H8A 0.9900
C8 H8B 0.9900
C18 H18A 0.9800
C18 H18B 0.9800
C18 H18C 0.9800
C18 C17 1.531(3)
C21 H21A 0.9800
C21 H21B 0.9800
C21 H21C 0.9800
C21 C20 1.528(4)
C6 H6A 0.9800
C6 H6B 0.9800
C6 H6C 0.9800
C20 H20 1.0000
C20 C1 1.551(3)
O7 C25 1.399(4)
O7 C26 1.433(4)
C22 H22 1.0000
C22 C23 1.515(3)
C1 H1A 1.0000
C32 H32A 0.9800
C32 H32B 0.9800
C32 H32C 0.9800
C3 H3A 0.9800
C3 H3B 0.9800
C3 H3C 0.9800
C23 H23A 0.9900
C23 H23B 0.9900
C40 H40A 0.9800
C40 H40B 0.9800
C40 H40C 0.9800
C41 H41A 0.9800
C41 H41B 0.9800
C41 H41C 0.9800
C34 H34A 0.9800
C34 H34B 0.9800
C34 H34C 0.9800
C24 H24A 0.9900
C24 H24B 0.9900
C24 C25 1.526(4)
C42 H42A 0.9800
C42 H42B 0.9800
C42 H42C 0.9800
C25 H25A 0.9900
C25 H25B 0.9900
C43 H43 0.9500
C43 N3 1.336(4)
C43 O15 1.231(4)
N3 C45 1.440(4)
N3 C44 1.450(4)
C45 H45A 0.9800
C45 H45B 0.9800
C45 H45C 0.9800
C44 H44A 0.9800
C44 H44B 0.9800
C44 H44C 0.9800
C26 H26A 0.9800
C26 H26B 0.9800
C26 H26C 0.9800

loop_
_geom_torsion_atom_site_label_1
_geom_torsion_atom_site_label_2
_geom_torsion_atom_site_label_3
_geom_torsion_atom_site_label_4
_geom_torsion
O13 C35 C36 O14 178.21(19)
O13 C35 C36 C37 57.1(2)
O9 C27 C28 C29 -45.2(3)
O12 C35 C36 O14 -65.7(3)
O12 C35 C36 C37 173.22(19)
O12 C16 C14 C15 -5.6(3)
O12 C16 C14 C13 122.0(2)
O12 C16 C17 O5 -54.2(2)
O12 C16 C17 C19 -173.90(19)
O12 C16 C17 C18 64.4(2)
O3 C7 C5 O2 178.60(19)
O3 C7 C5 C4 -63.4(2)
O3 C7 C5 C6 59.3(3)
O3 C7 C8 C9 64.8(3)
O1 C4 C5 O2 43.9(2)
O1 C4 C5 C7 -72.7(2)
O1 C4 C5 C6 164.5(2)
O1 C4 C2 C1 59.5(2)
O1 C4 C2 C3 -63.7(3)
O1 C22 C23 O6 -81.5(3)
O8 C27 C28 C29 79.4(3)
N2 C37 C36 O14 50.1(3)
N2 C37 C36 C35 171.7(2)
C30 C29 C28 C27 47.8(3)
O10 C29 C28 C27 -66.9(3)
O11 C30 C31 O9 -174.30(19)
O11 C30 C31 C33 -56.7(3)
O11 C30 C29 O10 -60.8(3)
O11 C30 C29 C28 179.1(2)
O11 C30 C29 C32 58.7(3)
C35 O13 C39 C38 60.1(3)
C35 O13 C39 C40 -176.6(2)
C35 O12 C16 C14 -109.3(2)
C35 O12 C16 C17 125.8(2)
O6 C24 C25 O7 63.8(3)
C7 O3 C10 O4 5.0(3)
C7 O3 C10 C11 -172.99(19)
C16 O12 C35 O13 -81.5(2)
C16 O12 C35 C36 160.43(19)
C16 C14 C13 O8 -60.3(3)
C16 C14 C13 C11 174.9(2)
C38 C37 C36 O14 -178.83(19)
C38 C37 C36 C35 -57.3(3)
C4 O1 C22 N1 57.3(3)
C4 O1 C22 C23 179.2(2)
C4 C2 C1 N1 -52.1(3)
C4 C2 C1 C20 73.8(3)
C31 O9 C27 O8 -75.2(2)
C31 O9 C27 C28 48.9(3)
C31 C30 C29 O10 65.9(3)
C31 C30 C29 C28 -54.2(3)
C31 C30 C29 C32 -174.6(2)
C37 C38 C39 O13 -56.1(3)
C37 C38 C39 C40 -175.2(2)
C39 O13 C35 O12 -178.09(18)
C39 O13 C35 C36 -60.2(3)
C39 C38 C37 N2 -178.0(2)
C39 C38 C37 C36 56.6(3)
C14 C16 C17 O5 -176.05(19)
C14 C16 C17 C19 64.2(3)
C14 C16 C17 C18 -57.4(3)
C29 C30 C31 O9 58.4(3)
C29 C30 C31 C33 176.0(2)
C5 C7 C8 C9 -176.4(2)
C5 C4 C2 C1 -179.0(2)
C5 C4 C2 C3 57.8(3)
C10 O3 C7 C5 125.8(2)
C10 O3 C7 C8 -110.2(2)
C10 C11 C13 O8 104.8(2)
C10 C11 C13 C14 -131.5(2)
C15 C14 C13 O8 67.2(3)
C15 C14 C13 C11 -57.5(3)
C19 C20 C1 C2 40.8(3)
C19 C20 C1 N1 167.6(2)
C2 C4 C5 O2 -79.5(3)
C2 C4 C5 C7 163.9(2)
C2 C4 C5 C6 41.1(3)
C27 O9 C31 C30 -55.7(3)
C27 O9 C31 C33 -177.6(2)
C27 O8 C13 C14 155.88(19)
C27 O8 C13 C11 -79.7(2)
C13 O8 C27 O9 -83.1(2)
C13 O8 C27 C28 151.2(2)
C13 C11 C10 O3 98.5(2)
C13 C11 C10 O4 -79.4(3)
C12 C11 C10 O3 -135.8(2)
C12 C11 C10 O4 46.3(3)
C12 C11 C13 O8 -18.1(3)
C12 C11 C13 C14 105.6(2)
N1 C22 C23 O6 42.9(3)
C8 C7 C5 O2 58.8(3)
C8 C7 C5 C4 176.8(2)
C8 C7 C5 C6 -60.4(3)
C21 C20 C1 C2 165.4(2)
C21 C20 C1 N1 -67.8(2)
C20 C19 C17 O5 -65.5(3)
C20 C19 C17 C16 55.4(3)
C20 C19 C17 C18 178.7(2)
C22 O1 C4 C5 170.15(19)
C22 O1 C4 C2 -61.5(2)
C22 N1 C1 C2 49.3(3)
C22 N1 C1 C20 -82.2(3)
C1 N1 C22 O1 -51.4(3)
C1 N1 C22 C23 -172.3(2)
C17 C16 C14 C15 114.3(2)
C17 C16 C14 C13 -118.2(2)
C17 C19 C20 C21 56.7(3)
C17 C19 C20 C1 177.6(2)
C32 C29 C28 C27 169.7(2)
C3 C2 C1 N1 73.3(3)
C3 C2 C1 C20 -160.9(2)
C23 O6 C24 C25 159.4(2)
C41 N2 C37 C38 -48.5(3)
C41 N2 C37 C36 78.0(3)
C34 O10 C29 C30 -177.6(2)
C34 O10 C29 C28 -60.7(3)
C34 O10 C29 C32 62.1(3)
C24 O6 C23 C22 82.8(3)
C42 N2 C37 C38 79.3(3)
C42 N2 C37 C36 -154.2(2)
O15 C43 N3 C45 178.7(3)
O15 C43 N3 C44 -0.7(5)
C26 O7 C25 C24 179.9(3)
